data_7701273
loop_
_publ_author_name
'Selvarajan, Nagendran'
'Sinhababu, Soumen'
'Sharma, Mahendra Kumar'
'Mahawar, Pritam'
'Kaur, Supreet'
'Singh, Vivek Kumar'
'Paliwal, Akhil'
'Yadav, Dhirendra'
'Kashyap, Hemant K.'

_publ_section_title
;
 Germylene Stabilized Group 12 Metal Complexes and their Reactivity with
 Chalcogens
;
_journal_name_full 'Dalton Transactions'
_journal_paper_doi 10.1039/C8DT04589E
_journal_year 2019
_chemical_formula_moiety 'C36 H60 Cd Ge2 I2 N4'
_chemical_formula_sum 'C36 H59 Cd Ge2 I2 N4'
_chemical_formula_weight 1060.31
_space_group_IT_number 61
_space_group_name_Hall '-P 2ac 2ab'
_space_group_name_H-M_alt 'P b c a'
_symmetry_cell_setting orthorhombic
_symmetry_space_group_name_Hall '-P 2ac 2ab'
_symmetry_space_group_name_H-M 'P b c a'
_atom_sites_solution_hydrogens geom
_atom_sites_solution_primary direct
_atom_sites_solution_secondary difmap
_audit_creation_method SHELXL-97
_audit_update_record
;
2019-08-30 deposited with the CCDC.    2019-09-30 downloaded from the CCDC.
;
_cell_angle_alpha 90.00
_cell_angle_beta 90.00
_cell_angle_gamma 90.00
_cell_formula_units_Z 8
_cell_length_a 17.8395(18)
_cell_length_b 19.3485(19)
_cell_length_c 24.563(2)
_cell_measurement_temperature 150(2)
_cell_volume 8478.4(14)
_computing_cell_refinement 'Bruker SMART'
_computing_data_collection 'Bruker SMART'
_computing_data_reduction 'Bruker SAINT'
_computing_molecular_graphics 'Bruker SHELXTL'
_computing_publication_material 'Bruker SHELXTL'
_computing_structure_refinement 'SHELXL-97 (Sheldrick, 1997)'
_computing_structure_solution 'SHELXS-97 (Sheldrick, 1990)'
_diffrn_ambient_temperature 150(2)
_diffrn_measured_fraction_theta_full 1.000
_diffrn_measured_fraction_theta_max 1.000
_diffrn_measurement_device_type 'CCD area detector'
_diffrn_measurement_method 'phi and omega scans'
_diffrn_radiation_monochromator graphite
_diffrn_radiation_source 'fine-focus sealed tube'
_diffrn_radiation_type MoK\a
_diffrn_radiation_wavelength 0.71073
_diffrn_reflns_av_R_equivalents 0.0570
_diffrn_reflns_av_sigmaI/netI 0.0419
_diffrn_reflns_limit_h_max 21
_diffrn_reflns_limit_h_min -19
_diffrn_reflns_limit_k_max 23
_diffrn_reflns_limit_k_min -23
_diffrn_reflns_limit_l_max 29
_diffrn_reflns_limit_l_min -23
_diffrn_reflns_number 42740
_diffrn_reflns_theta_full 25.00
_diffrn_reflns_theta_max 25.00
_diffrn_reflns_theta_min 1.66
_exptl_absorpt_coefficient_mu 3.390
_exptl_absorpt_correction_T_max 0.622
_exptl_absorpt_correction_T_min 0.361
_exptl_absorpt_correction_type multi-scan
_exptl_absorpt_process_details '(SADABS; Bruker, 2000)'
_exptl_crystal_colour red
_exptl_crystal_density_diffrn 1.661
_exptl_crystal_density_method 'not measured'
_exptl_crystal_description block
_exptl_crystal_F_000 4176.0
_exptl_crystal_size_max 0.510
_exptl_crystal_size_mid 0.260
_exptl_crystal_size_min 0.140
_refine_diff_density_max 1.991
_refine_diff_density_min -1.408
_refine_diff_density_rms 0.143
_refine_ls_extinction_method none
_refine_ls_goodness_of_fit_ref 1.033
_refine_ls_hydrogen_treatment mixed
_refine_ls_matrix_type full
_refine_ls_number_parameters 412
_refine_ls_number_reflns 7462
_refine_ls_number_restraints 22
_refine_ls_restrained_S_all 1.036
_refine_ls_R_factor_all 0.0755
_refine_ls_R_factor_gt 0.0544
_refine_ls_shift/su_max 0.001
_refine_ls_shift/su_mean 0.000
_refine_ls_structure_factor_coef Fsqd
_refine_ls_weighting_details 'calc w=1/[\s^2^(Fo^2^)+(0.0827P)^2^+23.0906P] where P=(Fo^2^+2Fc^2^)/3'
_refine_ls_weighting_scheme calc
_refine_ls_wR_factor_gt 0.1411
_refine_ls_wR_factor_ref 0.1530
_reflns_number_gt 5602
_reflns_number_total 7462
_reflns_threshold_expression >2sigma(I)
_cod_data_source_file c8dt04589e2.cif
_cod_data_source_block sur78m
_cod_depositor_comments
;
The following automatic conversions were performed:

'_symmetry_cell_setting' value 'Orthorhombic' changed to
'orthorhombic' according to
/home/data/users/saulius/crontab/automatic-downloads/rss-feeds/RSC/lib/dictionaries/cif_core.dic
dictionary named 'cif_core.dic' version 2.4.2 from 2011-04-26.

Automatic conversion script
Id: cif_fix_values 4973 2017-02-22 13:04:09Z antanas 
;
_cod_original_cell_volume 8478.5(14)
_cod_database_code 7701273

loop_
_symmetry_equiv_pos_as_xyz
'x, y, z'
'-x+1/2, -y, z+1/2'
'-x, y+1/2, -z+1/2'
'x+1/2, -y+1/2, -z'
'-x, -y, -z'
'x-1/2, y, -z-1/2'
'x, -y-1/2, z-1/2'
'-x-1/2, y-1/2, z'

loop_
_atom_site_label
_atom_site_type_symbol
_atom_site_fract_x
_atom_site_fract_y
_atom_site_fract_z
_atom_site_U_iso_or_equiv
_atom_site_adp_type
_atom_site_occupancy
_atom_site_symmetry_multiplicity
_atom_site_calc_flag
_atom_site_refinement_flags
Ge1 Ge 0.55482(5) 0.32895(4) 0.74291(3) 0.0426(2) Uani 1 1 d .
Ge2 Ge 0.65390(5) 0.35418(4) 0.56660(3) 0.0414(2) Uani 1 1 d .
Cd1 Cd 0.56835(3) 0.29263(3) 0.64054(2) 0.04108(17) Uani 1 1 d .
I1 I 0.58273(3) 0.14735(3) 0.63756(3) 0.05570(19) Uani 1 1 d .
I2 I 0.41466(3) 0.31842(3) 0.61248(3) 0.0618(2) Uani 1 1 d .
N1 N 0.6406(4) 0.3400(4) 0.7888(3) 0.0616(19) Uani 1 1 d U
N2 N 0.5395(3) 0.4245(3) 0.7621(2) 0.0364(13) Uani 1 1 d .
N3 N 0.7364(4) 0.3086(3) 0.5321(3) 0.0513(17) Uani 1 1 d .
N4 N 0.7309(3) 0.4211(3) 0.5832(2) 0.0396(14) Uani 1 1 d .
C1 C 0.6478(6) 0.4016(5) 0.8137(4) 0.0727(19) Uani 1 1 d .
C2 C 0.7083(5) 0.4170(5) 0.8471(3) 0.056(2) Uani 1 1 d .
H2 H 0.7445 0.3824 0.8485 0.067 Uiso 1 1 calc R
C3 C 0.7248(5) 0.4736(5) 0.8783(3) 0.056(2) Uani 1 1 d .
H3 H 0.7703 0.4714 0.8967 0.067 Uiso 1 1 calc R
C4 C 0.6846(6) 0.5330(5) 0.8865(3) 0.061(2) Uani 1 1 d .
H4 H 0.7054 0.5655 0.9100 0.073 Uiso 1 1 calc R
C5 C 0.6162(5) 0.5494(4) 0.8635(3) 0.056(2) Uani 1 1 d .
H5 H 0.5952 0.5908 0.8752 0.067 Uiso 1 1 calc R
C6 C 0.5742(4) 0.5130(4) 0.8254(3) 0.0427(18) Uani 1 1 d .
H6 H 0.5302 0.5350 0.8148 0.051 Uiso 1 1 calc R
C7 C 0.5867(4) 0.4489(4) 0.8003(3) 0.0367(16) Uani 1 1 d .
C8 C 0.6735(4) 0.2723(5) 0.8139(4) 0.0727(19) Uani 1 1 d DU
H8A H 0.6839 0.2784 0.8523 0.087 Uiso 1 1 calc R
H8B H 0.6387 0.2341 0.8095 0.087 Uiso 1 1 calc R
C9 C 0.4713(4) 0.4606(4) 0.7466(3) 0.0425(17) Uani 1 1 d .
H9A H 0.4479 0.4782 0.7795 0.051 Uiso 1 1 calc R
H9B H 0.4371 0.4273 0.7307 0.051 Uiso 1 1 calc R
C10 C 0.7464(7) 0.2585(10) 0.7821(6) 0.150(6) Uani 1 1 d DU
H10 H 0.7840 0.2936 0.7914 0.180 Uiso 1 1 calc R
C11 C 0.4803(4) 0.5207(4) 0.7068(3) 0.0438(18) Uani 1 1 d .
H11 H 0.5155 0.5539 0.7227 0.053 Uiso 1 1 calc R
C12 C 0.7737(10) 0.1862(6) 0.8010(7) 0.146(7) Uani 1 1 d .
H12A H 0.7546 0.1768 0.8367 0.218 Uiso 1 1 calc R
H12B H 0.8275 0.1855 0.8018 0.218 Uiso 1 1 calc R
H12C H 0.7560 0.1517 0.7760 0.218 Uiso 1 1 calc R
C13 C 0.7420(8) 0.2500(10) 0.7206(6) 0.141(6) Uani 1 1 d D
H13A H 0.7218 0.2053 0.7121 0.212 Uiso 1 1 calc R
H13B H 0.7912 0.2542 0.7053 0.212 Uiso 1 1 calc R
H13C H 0.7100 0.2852 0.7057 0.212 Uiso 1 1 calc R
C14 C 0.4039(5) 0.5567(5) 0.7005(4) 0.065(2) Uani 1 1 d .
H14A H 0.4097 0.5975 0.6787 0.097 Uiso 1 1 calc R
H14B H 0.3851 0.5692 0.7357 0.097 Uiso 1 1 calc R
H14C H 0.3692 0.5258 0.6831 0.097 Uiso 1 1 calc R
C15 C 0.5113(5) 0.4976(5) 0.6530(3) 0.056(2) Uani 1 1 d .
H15A H 0.5566 0.4719 0.6588 0.084 Uiso 1 1 calc R
H15B H 0.5219 0.5373 0.6308 0.084 Uiso 1 1 calc R
H15C H 0.4752 0.4689 0.6348 0.084 Uiso 1 1 calc R
C16 C 0.4763(7) 0.2845(5) 0.7897(4) 0.081(3) Uani 1 1 d .
H16 H 0.4296 0.3039 0.7753 0.097 Uiso 1 1 calc R
C17 C 0.4771(8) 0.3094(6) 0.8467(4) 0.092(4) Uani 1 1 d .
H17A H 0.4390 0.2858 0.8671 0.138 Uiso 1 1 calc R
H17B H 0.4676 0.3582 0.8473 0.138 Uiso 1 1 calc R
H17C H 0.5252 0.3002 0.8626 0.138 Uiso 1 1 calc R
C18 C 0.4667(8) 0.2105(6) 0.7808(6) 0.113(5) Uani 1 1 d .
H18A H 0.5072 0.1859 0.7978 0.169 Uiso 1 1 calc R
H18B H 0.4667 0.2011 0.7424 0.169 Uiso 1 1 calc R
H18C H 0.4200 0.1957 0.7963 0.169 Uiso 1 1 calc R
C19 C 0.7998(5) 0.3454(4) 0.5286(3) 0.0460(19) Uani 1 1 d .
C20 C 0.8603(5) 0.3251(4) 0.4957(3) 0.056(2) Uani 1 1 d .
H20 H 0.8498 0.2874 0.4735 0.067 Uiso 1 1 calc R
C21 C 0.9317(6) 0.3500(5) 0.4898(4) 0.069(3) Uani 1 1 d .
H21 H 0.9612 0.3260 0.4650 0.082 Uiso 1 1 calc R
C22 C 0.9663(6) 0.4043(5) 0.5147(4) 0.073(3) Uani 1 1 d .
H22 H 1.0168 0.4113 0.5068 0.088 Uiso 1 1 calc R
C23 C 0.9326(5) 0.4501(5) 0.5509(4) 0.058(2) Uani 1 1 d .
H23 H 0.9639 0.4843 0.5645 0.070 Uiso 1 1 calc R
C24 C 0.8603(4) 0.4523(4) 0.5694(3) 0.0470(19) Uani 1 1 d .
H24 H 0.8504 0.4901 0.5917 0.056 Uiso 1 1 calc R
C25 C 0.7983(4) 0.4091(4) 0.5614(3) 0.0380(16) Uani 1 1 d .
C26 C 0.7271(6) 0.2409(5) 0.5068(4) 0.072(3) Uani 1 1 d .
H26A H 0.7417 0.2449 0.4688 0.086 Uiso 1 1 calc R
H26B H 0.6742 0.2294 0.5075 0.086 Uiso 1 1 calc R
C27 C 0.7139(5) 0.4814(4) 0.6167(3) 0.0418(17) Uani 1 1 d .
H27A H 0.6645 0.4981 0.6069 0.050 Uiso 1 1 calc R
H27B H 0.7495 0.5176 0.6078 0.050 Uiso 1 1 calc R
C28 C 0.7696(13) 0.1816(5) 0.5312(5) 0.169(10) Uani 1 1 d D
H28 H 0.8154 0.1858 0.5093 0.203 Uiso 1 1 calc R
C29 C 0.7159(5) 0.4696(4) 0.6777(3) 0.0491(19) Uani 1 1 d .
H29 H 0.6751 0.4379 0.6875 0.059 Uiso 1 1 calc R
C30 C 0.7396(11) 0.1150(6) 0.5057(6) 0.170(9) Uani 1 1 d D
H30A H 0.7766 0.0792 0.5089 0.255 Uiso 1 1 calc R
H30B H 0.7286 0.1229 0.4679 0.255 Uiso 1 1 calc R
H30C H 0.6947 0.1012 0.5243 0.255 Uiso 1 1 calc R
C31 C 0.8033(9) 0.1832(7) 0.5829(8) 0.143(7) Uani 1 1 d D
H31A H 0.8212 0.2290 0.5904 0.214 Uiso 1 1 calc R
H31B H 0.8446 0.1513 0.5838 0.214 Uiso 1 1 calc R
H31C H 0.7671 0.1702 0.6100 0.214 Uiso 1 1 calc R
C32 C 0.7031(6) 0.5379(5) 0.7065(4) 0.072(3) Uani 1 1 d .
H32A H 0.7432 0.5692 0.6979 0.108 Uiso 1 1 calc R
H32B H 0.7016 0.5305 0.7451 0.108 Uiso 1 1 calc R
H32C H 0.6563 0.5574 0.6948 0.108 Uiso 1 1 calc R
C33 C 0.7900(5) 0.4378(6) 0.6962(4) 0.073(3) Uani 1 1 d .
H33A H 0.7947 0.3922 0.6812 0.109 Uiso 1 1 calc R
H33B H 0.7910 0.4352 0.7352 0.109 Uiso 1 1 calc R
H33C H 0.8308 0.4660 0.6837 0.109 Uiso 1 1 calc R
C34 C 0.5967(6) 0.3990(6) 0.5065(4) 0.078(3) Uani 1 1 d .
H34 H 0.5600 0.4299 0.5236 0.093 Uiso 1 1 calc R
C35 C 0.5517(8) 0.3439(7) 0.4752(5) 0.119(5) Uani 1 1 d .
H35A H 0.5135 0.3660 0.4539 0.179 Uiso 1 1 calc R
H35B H 0.5288 0.3127 0.5007 0.179 Uiso 1 1 calc R
H35C H 0.5848 0.3186 0.4517 0.179 Uiso 1 1 calc R
C36 C 0.6390(11) 0.4387(11) 0.4725(6) 0.188(10) Uani 1 1 d .
H36A H 0.6464 0.4148 0.4387 0.282 Uiso 1 1 calc R
H36B H 0.6867 0.4477 0.4891 0.282 Uiso 1 1 calc R
H36C H 0.6137 0.4817 0.4658 0.282 Uiso 1 1 calc R

loop_
_atom_site_aniso_label
_atom_site_aniso_U_11
_atom_site_aniso_U_22
_atom_site_aniso_U_33
_atom_site_aniso_U_23
_atom_site_aniso_U_13
_atom_site_aniso_U_12
Ge1 0.0516(5) 0.0338(4) 0.0423(5) -0.0049(3) -0.0001(4) 0.0030(4)
Ge2 0.0452(5) 0.0364(4) 0.0425(5) -0.0007(3) -0.0056(3) -0.0020(3)
Cd1 0.0408(3) 0.0379(3) 0.0445(3) -0.0078(2) -0.0041(2) -0.0022(2)
I1 0.0587(4) 0.0359(3) 0.0725(4) -0.0018(3) 0.0046(3) -0.0026(2)
I2 0.0396(3) 0.0738(4) 0.0721(4) -0.0201(3) -0.0119(3) 0.0016(3)
N1 0.062(2) 0.061(2) 0.062(2) -0.0007(10) -0.0026(10) 0.0018(10)
N2 0.035(3) 0.033(3) 0.042(3) -0.005(3) 0.000(3) 0.003(3)
N3 0.070(5) 0.035(3) 0.049(4) -0.008(3) 0.006(3) -0.001(3)
N4 0.043(4) 0.036(3) 0.040(3) -0.006(3) 0.002(3) 0.000(3)
C1 0.072(2) 0.073(2) 0.073(2) 0.0005(10) -0.0011(10) 0.0006(10)
C2 0.051(5) 0.069(6) 0.047(5) 0.001(4) -0.007(4) 0.015(4)
C3 0.064(6) 0.071(6) 0.032(4) 0.000(4) -0.014(4) -0.006(5)
C4 0.083(7) 0.055(5) 0.045(5) -0.007(4) -0.014(5) -0.012(5)
C5 0.075(6) 0.044(5) 0.048(5) -0.016(4) 0.008(4) -0.002(4)
C6 0.050(5) 0.041(4) 0.037(4) -0.005(3) 0.002(3) 0.003(3)
C7 0.041(4) 0.036(4) 0.033(4) 0.003(3) 0.003(3) 0.006(3)
C8 0.072(2) 0.073(2) 0.073(2) 0.0005(10) -0.0011(10) 0.0006(10)
C9 0.026(4) 0.045(4) 0.056(5) -0.012(4) 0.002(3) 0.007(3)
C10 0.150(6) 0.151(6) 0.150(6) -0.0005(10) -0.0003(10) 0.0002(10)
C11 0.042(4) 0.034(4) 0.055(5) 0.000(3) -0.005(4) 0.004(3)
C12 0.163(16) 0.055(7) 0.219(18) 0.022(9) -0.001(13) 0.056(9)
C13 0.113(12) 0.183(16) 0.127(12) -0.050(12) -0.032(10) 0.022(12)
C14 0.052(5) 0.057(5) 0.084(7) 0.000(5) -0.012(5) 0.018(4)
C15 0.055(5) 0.059(5) 0.054(5) 0.006(4) -0.002(4) 0.003(4)
C16 0.108(9) 0.052(6) 0.083(7) -0.002(5) 0.032(6) -0.019(6)
C17 0.128(11) 0.083(8) 0.065(7) -0.006(6) 0.046(7) -0.021(7)
C18 0.120(11) 0.074(8) 0.144(12) -0.012(8) 0.042(10) -0.033(8)
C19 0.063(5) 0.039(4) 0.037(4) 0.007(3) 0.007(4) 0.003(4)
C20 0.082(7) 0.033(4) 0.051(5) 0.003(4) 0.025(4) 0.008(4)
C21 0.084(7) 0.050(5) 0.072(6) 0.017(5) 0.036(5) 0.014(5)
C22 0.052(6) 0.074(7) 0.093(8) 0.023(6) 0.024(5) -0.001(5)
C23 0.055(5) 0.055(5) 0.064(6) 0.010(4) 0.007(4) -0.004(4)
C24 0.049(5) 0.045(4) 0.047(5) 0.004(4) 0.003(4) 0.004(4)
C25 0.050(5) 0.032(4) 0.032(4) 0.011(3) 0.000(3) 0.001(3)
C26 0.085(7) 0.056(6) 0.075(6) -0.033(5) 0.005(5) -0.009(5)
C27 0.050(5) 0.032(4) 0.043(4) -0.004(3) 0.005(3) -0.001(3)
C28 0.41(3) 0.023(5) 0.077(8) 0.001(5) 0.043(13) 0.015(10)
C29 0.049(5) 0.055(5) 0.044(5) -0.001(4) 0.003(4) -0.017(4)
C30 0.36(3) 0.040(6) 0.106(10) -0.029(6) 0.073(13) -0.017(11)
C31 0.131(13) 0.070(9) 0.23(2) 0.035(11) -0.070(14) -0.012(8)
C32 0.090(8) 0.066(6) 0.061(6) -0.024(5) 0.015(5) -0.022(5)
C33 0.063(6) 0.106(8) 0.049(5) 0.007(5) -0.008(4) -0.007(6)
C34 0.090(8) 0.071(6) 0.072(7) 0.031(5) -0.036(6) -0.027(6)
C35 0.133(12) 0.128(11) 0.096(10) 0.015(8) -0.075(9) -0.027(9)
C36 0.20(2) 0.23(2) 0.128(13) 0.104(14) -0.080(13) -0.105(17)

loop_
_atom_type_symbol
_atom_type_description
_atom_type_scat_dispersion_real
_atom_type_scat_dispersion_imag
_atom_type_scat_source
C C 0.0033 0.0016 'International Tables Vol C Tables 4.2.6.8 and 6.1.1.4'
H H 0.0000 0.0000 'International Tables Vol C Tables 4.2.6.8 and 6.1.1.4'
N N 0.0061 0.0033 'International Tables Vol C Tables 4.2.6.8 and 6.1.1.4'
Ge Ge 0.1547 1.8001 'International Tables Vol C Tables 4.2.6.8 and 6.1.1.4'
Cd Cd -0.8075 1.2024 'International Tables Vol C Tables 4.2.6.8 and 6.1.1.4'
I I -0.4742 1.8119 'International Tables Vol C Tables 4.2.6.8 and 6.1.1.4'

loop_
_geom_angle_atom_site_label_1
_geom_angle_atom_site_label_2
_geom_angle_atom_site_label_3
_geom_angle
N1 Ge1 N2 82.1(3)
N1 Ge1 C16 105.7(4)
N2 Ge1 C16 99.9(3)
N1 Ge1 Cd1 121.4(2)
N2 Ge1 Cd1 120.28(17)
C16 Ge1 Cd1 119.9(3)
N3 Ge2 N4 81.7(3)
N3 Ge2 C34 105.4(4)
N4 Ge2 C34 103.2(3)
N3 Ge2 Cd1 122.6(2)
N4 Ge2 Cd1 124.42(18)
C34 Ge2 Cd1 114.1(3)
Ge1 Cd1 Ge2 126.08(3)
Ge1 Cd1 I1 107.45(3)
Ge2 Cd1 I1 112.13(3)
Ge1 Cd1 I2 95.50(3)
Ge2 Cd1 I2 107.87(3)
I1 Cd1 I2 104.69(2)
C1 N1 C8 121.8(8)
C1 N1 Ge1 116.4(7)
C8 N1 Ge1 116.0(5)
C7 N2 C9 122.4(6)
C7 N2 Ge1 114.7(5)
C9 N2 Ge1 121.1(5)
C19 N3 C26 123.0(7)
C19 N3 Ge2 115.7(5)
C26 N3 Ge2 121.0(6)
C25 N4 C27 123.4(6)
C25 N4 Ge2 116.1(5)
C27 N4 Ge2 120.5(5)
N1 C1 C2 122.3(9)
N1 C1 C7 112.4(8)
C2 C1 C7 125.4(9)
C3 C2 C1 132.1(9)
C3 C2 H2 114.0
C1 C2 H2 114.0
C2 C3 C4 129.9(8)
C2 C3 H3 115.0
C4 C3 H3 115.0
C3 C4 C5 126.5(8)
C3 C4 H4 116.8
C5 C4 H4 116.8
C4 C5 C6 129.4(8)
C4 C5 H5 115.3
C6 C5 H5 115.3
C5 C6 C7 131.2(8)
C5 C6 H6 114.4
C7 C6 H6 114.4
N2 C7 C6 121.2(6)
N2 C7 C1 113.8(7)
C6 C7 C1 124.9(7)
C10 C8 N1 105.2(9)
C10 C8 H8A 110.7
N1 C8 H8A 110.7
C10 C8 H8B 110.7
N1 C8 H8B 110.7
H8A C8 H8B 108.8
N2 C9 C11 116.4(6)
N2 C9 H9A 108.2
C11 C9 H9A 108.2
N2 C9 H9B 108.2
C11 C9 H9B 108.2
H9A C9 H9B 107.3
C13 C10 C8 118.5(13)
C13 C10 C12 102.4(14)
C8 C10 C12 105.6(12)
C13 C10 H10 109.9
C8 C10 H10 109.9
C12 C10 H10 109.9
C15 C11 C9 112.2(6)
C15 C11 C14 111.9(7)
C9 C11 C14 108.4(7)
C15 C11 H11 108.1
C9 C11 H11 108.1
C14 C11 H11 108.1
C10 C12 H12A 109.5
C10 C12 H12B 109.5
H12A C12 H12B 109.5
C10 C12 H12C 109.5
H12A C12 H12C 109.5
H12B C12 H12C 109.5
C10 C13 H13A 109.5
C10 C13 H13B 109.5
H13A C13 H13B 109.5
C10 C13 H13C 109.5
H13A C13 H13C 109.5
H13B C13 H13C 109.5
C11 C14 H14A 109.5
C11 C14 H14B 109.5
H14A C14 H14B 109.5
C11 C14 H14C 109.5
H14A C14 H14C 109.5
H14B C14 H14C 109.5
C11 C15 H15A 109.5
C11 C15 H15B 109.5
H15A C15 H15B 109.5
C11 C15 H15C 109.5
H15A C15 H15C 109.5
H15B C15 H15C 109.5
C18 C16 C17 117.5(10)
C18 C16 Ge1 114.6(8)
C17 C16 Ge1 113.3(7)
C18 C16 H16 102.9
C17 C16 H16 102.9
Ge1 C16 H16 102.9
C16 C17 H17A 109.5
C16 C17 H17B 109.5
H17A C17 H17B 109.5
C16 C17 H17C 109.5
H17A C17 H17C 109.5
H17B C17 H17C 109.5
C16 C18 H18A 109.5
C16 C18 H18B 109.5
H18A C18 H18B 109.5
C16 C18 H18C 109.5
H18A C18 H18C 109.5
H18B C18 H18C 109.5
N3 C19 C20 122.5(7)
N3 C19 C25 113.2(7)
C20 C19 C25 124.3(8)
C21 C20 C19 132.6(9)
C21 C20 H20 113.7
C19 C20 H20 113.7
C22 C21 C20 130.3(9)
C22 C21 H21 114.9
C20 C21 H21 114.9
C21 C22 C23 125.4(9)
C21 C22 H22 117.3
C23 C22 H22 117.3
C24 C23 C22 129.9(9)
C24 C23 H23 115.1
C22 C23 H23 115.1
C23 C24 C25 132.7(8)
C23 C24 H24 113.7
C25 C24 H24 113.7
N4 C25 C24 123.4(7)
N4 C25 C19 112.4(7)
C24 C25 C19 124.2(7)
N3 C26 C28 117.4(9)
N3 C26 H26A 108.0
C28 C26 H26A 108.0
N3 C26 H26B 108.0
C28 C26 H26B 108.0
H26A C26 H26B 107.2
N4 C27 C29 115.6(6)
N4 C27 H27A 108.4
C29 C27 H27A 108.4
N4 C27 H27B 108.4
C29 C27 H27B 108.4
H27A C27 H27B 107.5
C31 C28 C26 124.1(10)
C31 C28 C30 122.5(11)
C26 C28 C30 107.7(14)
C31 C28 H28 97.9
C26 C28 H28 97.9
C30 C28 H28 97.9
C32 C29 C27 109.0(7)
C32 C29 C33 110.1(8)
C27 C29 C33 111.9(7)
C32 C29 H29 108.6
C27 C29 H29 108.6
C33 C29 H29 108.6
C28 C30 H30A 109.5
C28 C30 H30B 109.5
H30A C30 H30B 109.5
C28 C30 H30C 109.5
H30A C30 H30C 109.5
H30B C30 H30C 109.5
C28 C31 H31A 109.5
C28 C31 H31B 109.5
H31A C31 H31B 109.5
C28 C31 H31C 109.5
H31A C31 H31C 109.5
H31B C31 H31C 109.5
C29 C32 H32A 109.5
C29 C32 H32B 109.5
H32A C32 H32B 109.5
C29 C32 H32C 109.5
H32A C32 H32C 109.5
H32B C32 H32C 109.5
C29 C33 H33A 109.5
C29 C33 H33B 109.5
H33A C33 H33B 109.5
C29 C33 H33C 109.5
H33A C33 H33C 109.5
H33B C33 H33C 109.5
C36 C34 C35 112.0(12)
C36 C34 Ge2 114.5(10)
C35 C34 Ge2 109.5(7)
C36 C34 H34 106.9
C35 C34 H34 106.7
Ge2 C34 H34 106.7
C34 C35 H35A 109.5
C34 C35 H35B 109.5
H35A C35 H35B 109.5
C34 C35 H35C 109.5
H35A C35 H35C 109.5
H35B C35 H35C 109.5
C34 C36 H36A 109.7
C34 C36 H36B 109.6
H36A C36 H36B 109.4
C34 C36 H36C 109.4
H36A C36 H36C 109.4
H36B C36 H36C 109.4

loop_
_geom_bond_atom_site_label_1
_geom_bond_atom_site_label_2
_geom_bond_distance
Ge1 N1 1.912(8)
Ge1 N2 1.927(6)
Ge1 C16 2.005(10)
Ge1 Cd1 2.6221(10)
Ge2 N3 1.913(7)
Ge2 N4 1.930(6)
Ge2 C34 1.994(9)
Ge2 Cd1 2.6545(10)
Cd1 I1 2.8236(8)
Cd1 I2 2.8707(8)
N1 C1 1.345(12)
N1 C8 1.563(11)
N2 C7 1.347(9)
N2 C9 1.453(9)
N3 C19 1.340(10)
N3 C26 1.459(10)
N4 C25 1.337(9)
N4 C27 1.459(9)
C1 C2 1.388(13)
C1 C7 1.462(12)
C2 C3 1.369(12)
C2 H2 0.9300
C3 C4 1.370(12)
C3 H3 0.9300
C4 C5 1.382(13)
C4 H4 0.9300
C5 C6 1.390(11)
C5 H5 0.9300
C6 C7 1.404(10)
C6 H6 0.9300
C8 C10 1.5400(3)
C8 H8A 0.9700
C8 H8B 0.9700
C9 C11 1.528(10)
C9 H9A 0.9700
C9 H9B 0.9700
C10 C13 1.521(14)
C10 C12 1.55(2)
C10 H10 0.9800
C11 C15 1.500(11)
C11 C14 1.539(11)
C11 H11 0.9800
C12 H12A 0.9600
C12 H12B 0.9600
C12 H12C 0.9600
C13 H13A 0.9600
C13 H13B 0.9600
C13 H13C 0.9600
C14 H14A 0.9600
C14 H14B 0.9600
C14 H14C 0.9600
C15 H15A 0.9600
C15 H15B 0.9600
C15 H15C 0.9600
C16 C18 1.459(13)
C16 C17 1.481(14)
C16 H16 0.9800
C17 H17A 0.9600
C17 H17B 0.9600
C17 H17C 0.9600
C18 H18A 0.9600
C18 H18B 0.9600
C18 H18C 0.9600
C19 C20 1.404(11)
C19 C25 1.472(10)
C20 C21 1.369(13)
C20 H20 0.9300
C21 C22 1.363(14)
C21 H21 0.9300
C22 C23 1.393(13)
C22 H22 0.9300
C23 C24 1.368(11)
C23 H23 0.9300
C24 C25 1.401(10)
C24 H24 0.9300
C26 C28 1.500(18)
C26 H26A 0.9700
C26 H26B 0.9700
C27 C29 1.517(10)
C27 H27A 0.9700
C27 H27B 0.9700
C28 C31 1.407(14)
C28 C30 1.529(14)
C28 H28 0.9800
C29 C32 1.517(11)
C29 C33 1.527(12)
C29 H29 0.9800
C30 H30A 0.9600
C30 H30B 0.9600
C30 H30C 0.9600
C31 H31A 0.9600
C31 H31B 0.9600
C31 H31C 0.9600
C32 H32A 0.9600
C32 H32B 0.9600
C32 H32C 0.9600
C33 H33A 0.9600
C33 H33B 0.9600
C33 H33C 0.9600
C34 C36 1.362(17)
C34 C35 1.539(15)
C34 H34 0.9800
C35 H35A 0.9600
C35 H35B 0.9600
C35 H35C 0.9600
C36 H36A 0.9608
C36 H36B 0.9608
C36 H36C 0.9608

loop_
_geom_torsion_atom_site_label_1
_geom_torsion_atom_site_label_2
_geom_torsion_atom_site_label_3
_geom_torsion_atom_site_label_4
_geom_torsion
N1 Ge1 Cd1 Ge2 -53.1(3)
N2 Ge1 Cd1 Ge2 46.7(2)
C16 Ge1 Cd1 Ge2 171.2(4)
N1 Ge1 Cd1 I1 82.8(3)
N2 Ge1 Cd1 I1 -177.4(2)
C16 Ge1 Cd1 I1 -53.0(4)
N1 Ge1 Cd1 I2 -169.9(3)
N2 Ge1 Cd1 I2 -70.1(2)
C16 Ge1 Cd1 I2 54.3(4)
N3 Ge2 Cd1 Ge1 116.3(2)
N4 Ge2 Cd1 Ge1 13.0(2)
C34 Ge2 Cd1 Ge1 -114.6(4)
N3 Ge2 Cd1 I1 -17.8(2)
N4 Ge2 Cd1 I1 -121.2(2)
C34 Ge2 Cd1 I1 111.3(4)
N3 Ge2 Cd1 I2 -132.6(2)
N4 Ge2 Cd1 I2 124.1(2)
C34 Ge2 Cd1 I2 -3.5(4)
N2 Ge1 N1 C1 3.8(7)
C16 Ge1 N1 C1 -94.4(8)
Cd1 Ge1 N1 C1 124.5(7)
N2 Ge1 N1 C8 157.5(6)
C16 Ge1 N1 C8 59.3(7)
Cd1 Ge1 N1 C8 -81.8(6)
N1 Ge1 N2 C7 -7.1(5)
C16 Ge1 N2 C7 97.5(6)
Cd1 Ge1 N2 C7 -129.0(4)
N1 Ge1 N2 C9 -172.4(6)
C16 Ge1 N2 C9 -67.8(7)
Cd1 Ge1 N2 C9 65.6(6)
N4 Ge2 N3 C19 -8.9(6)
C34 Ge2 N3 C19 92.6(6)
Cd1 Ge2 N3 C19 -134.7(5)
N4 Ge2 N3 C26 176.8(7)
C34 Ge2 N3 C26 -81.7(7)
Cd1 Ge2 N3 C26 51.0(7)
N3 Ge2 N4 C25 4.7(5)
C34 Ge2 N4 C25 -99.2(6)
Cd1 Ge2 N4 C25 128.8(4)
N3 Ge2 N4 C27 -176.5(6)
C34 Ge2 N4 C27 79.5(6)
Cd1 Ge2 N4 C27 -52.5(6)
C8 N1 C1 C2 29.5(14)
Ge1 N1 C1 C2 -178.5(7)
C8 N1 C1 C7 -152.0(7)
Ge1 N1 C1 C7 0.1(11)
N1 C1 C2 C3 -175.9(9)
C7 C1 C2 C3 5.8(17)
C1 C2 C3 C4 1.0(17)
C2 C3 C4 C5 -0.9(16)
C3 C4 C5 C6 -3.6(16)
C4 C5 C6 C7 2.1(16)
C9 N2 C7 C6 -3.4(10)
Ge1 N2 C7 C6 -168.5(5)
C9 N2 C7 C1 174.1(7)
Ge1 N2 C7 C1 9.0(8)
C5 C6 C7 N2 -176.9(8)
C5 C6 C7 C1 5.9(14)
N1 C1 C7 N2 -5.9(11)
C2 C1 C7 N2 172.5(9)
N1 C1 C7 C6 171.5(8)
C2 C1 C7 C6 -10.1(14)
C1 N1 C8 C10 -101.5(12)
Ge1 N1 C8 C10 106.3(9)
C7 N2 C9 C11 80.5(9)
Ge1 N2 C9 C11 -115.3(6)
N1 C8 C10 C13 -58.3(18)
N1 C8 C10 C12 -172.3(11)
N2 C9 C11 C15 62.0(9)
N2 C9 C11 C14 -174.0(6)
N1 Ge1 C16 C18 -101.8(11)
N2 Ge1 C16 C18 173.7(11)
Cd1 Ge1 C16 C18 40.0(12)
N1 Ge1 C16 C17 36.8(10)
N2 Ge1 C16 C17 -47.7(10)
Cd1 Ge1 C16 C17 178.6(8)
C26 N3 C19 C20 6.7(13)
Ge2 N3 C19 C20 -167.5(6)
C26 N3 C19 C25 -174.7(8)
Ge2 N3 C19 C25 11.1(8)
N3 C19 C20 C21 -172.6(9)
C25 C19 C20 C21 8.9(15)
C19 C20 C21 C22 -0.9(18)
C20 C21 C22 C23 -3.9(18)
C21 C22 C23 C24 -0.3(17)
C22 C23 C24 C25 4.1(16)
C27 N4 C25 C24 1.4(11)
Ge2 N4 C25 C24 -180.0(5)
C27 N4 C25 C19 -178.8(6)
Ge2 N4 C25 C19 -0.1(7)
C23 C24 C25 N4 -179.2(8)
C23 C24 C25 C19 1.0(13)
N3 C19 C25 N4 -7.1(9)
C20 C19 C25 N4 171.5(7)
N3 C19 C25 C24 172.8(7)
C20 C19 C25 C24 -8.6(12)
C19 N3 C26 C28 70.7(14)
Ge2 N3 C26 C28 -115.4(11)
C25 N4 C27 C29 -98.4(8)
Ge2 N4 C27 C29 82.9(7)
N3 C26 C28 C31 15(2)
N3 C26 C28 C30 168.9(10)
N4 C27 C29 C32 175.7(7)
N4 C27 C29 C33 53.7(9)
N3 Ge2 C34 C36 -51.3(14)
N4 Ge2 C34 C36 33.6(14)
Cd1 Ge2 C34 C36 171.4(12)
N3 Ge2 C34 C35 75.5(10)
N4 Ge2 C34 C35 160.3(9)
Cd1 Ge2 C34 C35 -61.9(10)
